data_4509652
loop_
_publ_author_name
'Soegiarto, Airon C.'
'Ward, Michael D.'

_publ_section_title
;
 Directed Organization of Dye Aggregates in Hydrogen-Bonded Host
 Frameworks
;
_journal_issue 8
_journal_name_full 'Crystal Growth &amp; Design'
_journal_page_first 3803
_journal_paper_doi 10.1021/cg900578u
_journal_volume 9
_journal_year 2009
_chemical_formula_sum 'C16 H24 N6 O6 S2'
_chemical_formula_weight 460.53
_chemical_name_systematic
;

 ?

;
_space_group_IT_number 2
_symmetry_cell_setting triclinic
_symmetry_space_group_name_Hall '-P 1'
_symmetry_space_group_name_H-M 'P -1'
_atom_sites_solution_hydrogens geom
_atom_sites_solution_primary direct
_atom_sites_solution_secondary difmap
_audit_creation_method SHELXL-97
_cell_angle_alpha 100.038(4)
_cell_angle_beta 98.454(4)
_cell_angle_gamma 106.649(4)
_cell_formula_units_Z 1
_cell_length_a 6.6862(7)
_cell_length_b 7.7976(8)
_cell_length_c 10.6689(12)
_cell_measurement_reflns_used 9969
_cell_measurement_temperature 100(2)
_cell_measurement_theta_max 29.40
_cell_measurement_theta_min 3.04
_cell_volume 513.20(10)
_computing_cell_refinement 'Bruker SMART'
_computing_data_collection 'Bruker SMART'
_computing_data_reduction 'Bruker SAINT'
_computing_molecular_graphics 'Bruker SHELXTL'
_computing_publication_material 'Bruker SHELXTL'
_computing_structure_refinement 'SHELXL-97 (Sheldrick, 1997)'
_computing_structure_solution 'SHELXS-97 (Sheldrick, 1990)'
_diffrn_ambient_temperature 100(2)
_diffrn_measured_fraction_theta_full 0.968
_diffrn_measured_fraction_theta_max 0.968
_diffrn_measurement_device_type 'CCD area detector'
_diffrn_measurement_method 'phi and omega scans'
_diffrn_radiation_monochromator graphite
_diffrn_radiation_source 'fine-focus sealed tube'
_diffrn_radiation_type MoK\a
_diffrn_radiation_wavelength 0.71073
_diffrn_reflns_av_R_equivalents 0.0291
_diffrn_reflns_av_sigmaI/netI 0.0182
_diffrn_reflns_limit_h_max 9
_diffrn_reflns_limit_h_min -9
_diffrn_reflns_limit_k_max 10
_diffrn_reflns_limit_k_min -10
_diffrn_reflns_limit_l_max 14
_diffrn_reflns_limit_l_min -14
_diffrn_reflns_number 16027
_diffrn_reflns_theta_full 29.40
_diffrn_reflns_theta_max 29.40
_diffrn_reflns_theta_min 1.98
_exptl_absorpt_coefficient_mu 0.307
_exptl_absorpt_correction_T_max 0.9411
_exptl_absorpt_correction_T_min 0.8542
_exptl_absorpt_correction_type multi-scan
_exptl_absorpt_process_details sadabs
_exptl_crystal_colour colourless
_exptl_crystal_density_diffrn 1.490
_exptl_crystal_density_method 'not measured'
_exptl_crystal_description block
_exptl_crystal_F_000 242
_exptl_crystal_size_max 0.53
_exptl_crystal_size_mid 0.42
_exptl_crystal_size_min 0.20
_refine_diff_density_max 0.433
_refine_diff_density_min -0.443
_refine_diff_density_rms 0.070
_refine_ls_extinction_coef 0.018(5)
_refine_ls_extinction_expression Fc^*^=kFc[1+0.001xFc^2^\l^3^/sin(2\q)]^-1/4^
_refine_ls_extinction_method SHELXL
_refine_ls_goodness_of_fit_ref 1.132
_refine_ls_hydrogen_treatment constr
_refine_ls_matrix_type full
_refine_ls_number_parameters 137
_refine_ls_number_reflns 2754
_refine_ls_number_restraints 0
_refine_ls_restrained_S_all 1.132
_refine_ls_R_factor_all 0.0342
_refine_ls_R_factor_gt 0.0321
_refine_ls_shift/su_max 0.001
_refine_ls_shift/su_mean 0.000
_refine_ls_structure_factor_coef Fsqd
_refine_ls_weighting_details 'calc w=1/[\s^2^(Fo^2^)+(0.0424P)^2^+0.3783P] where P=(Fo^2^+2Fc^2^)/3'
_refine_ls_weighting_scheme calc
_refine_ls_wR_factor_gt 0.0927
_refine_ls_wR_factor_ref 0.0979
_reflns_number_gt 2592
_reflns_number_total 2754
_reflns_threshold_expression >2sigma(I)
_cod_data_source_file cg900578usup6.cif
_cod_data_source_block Ward_Soegiarto_compound_BBDS
_cod_depositor_comments
;
The following automatic conversions were performed:

'_symmetry_cell_setting' value 'Triclinic' changed to 'triclinic'
according to /home/saulius/struct/CIF-dictionaries/cif_core.dic
dictionary named 'cif_core.dic' version 2.4.2 from 2011-04-26.

Automatic conversion script
Id: cif_fix_values 1891 2012-01-12 08:04:46Z andrius 
;
_cod_original_cell_volume 513.20(9)
_cod_original_sg_symbol_H-M P-1
_cod_database_code 4509652

loop_
_symmetry_equiv_pos_as_xyz
'x, y, z'
'-x, -y, -z'

loop_
_atom_site_label
_atom_site_type_symbol
_atom_site_fract_x
_atom_site_fract_y
_atom_site_fract_z
_atom_site_U_iso_or_equiv
_atom_site_adp_type
_atom_site_occupancy
_atom_site_symmetry_multiplicity
_atom_site_calc_flag
_atom_site_refinement_flags
S1 S 0.31563(5) 1.18018(4) 0.32752(3) 0.01431(11) Uani 1 1 d .
O2 O 0.10112(16) 1.17328(15) 0.27172(11) 0.0221(2) Uani 1 1 d .
O1 O 0.47400(16) 1.35900(13) 0.33996(10) 0.0181(2) Uani 1 1 d .
O3 O 0.32747(16) 1.12251(14) 0.45203(10) 0.0186(2) Uani 1 1 d .
C7 C 0.2821(3) 0.7695(2) 0.02841(15) 0.0227(3) Uani 1 1 d .
H7 H 0.1806 0.6944 -0.0473 0.027 Uiso 1 1 calc R
C5 C 0.5291(3) 0.5882(2) -0.02531(15) 0.0233(3) Uani 1 1 d .
H5A H 0.6833 0.6275 -0.0262 0.028 Uiso 1 1 calc R
H5B H 0.4489 0.5629 -0.1158 0.028 Uiso 1 1 calc R
C6 C 0.2321(2) 0.9062(2) 0.10849(14) 0.0201(3) Uani 1 1 d .
H6 H 0.0978 0.9244 0.0873 0.024 Uiso 1 1 calc R
C4 C 0.4787(2) 0.74177(19) 0.05800(14) 0.0196(3) Uani 1 1 d .
C3 C 0.6265(2) 0.8556(2) 0.16855(15) 0.0190(3) Uani 1 1 d .
H3 H 0.7623 0.8398 0.1889 0.023 Uiso 1 1 calc R
C2 C 0.5786(2) 0.99150(19) 0.24940(14) 0.0168(3) Uani 1 1 d .
H2 H 0.6805 1.0676 0.3247 0.020 Uiso 1 1 calc R
C9 C 0.9394(2) 0.37595(18) 0.62814(13) 0.0155(3) Uani 1 1 d .
C1 C 0.3802(2) 1.01523(18) 0.21926(13) 0.0150(3) Uani 1 1 d .
N1 N 0.9979(2) 0.23039(17) 0.58518(13) 0.0199(3) Uani 1 1 d .
H11A H 1.1326 0.2443 0.5829 0.024 Uiso 1 1 calc R
H11B H 0.9018 0.1204 0.5591 0.024 Uiso 1 1 calc R
N2 N 1.08170(19) 0.54244(16) 0.66777(13) 0.0191(3) Uani 1 1 d .
H8A H 1.0417 0.6371 0.6976 0.023 Uiso 1 1 calc R
H8B H 1.2163 0.5584 0.6642 0.023 Uiso 1 1 calc R
N3 N 0.73611(19) 0.35164(16) 0.63341(13) 0.0190(3) Uani 1 1 d .
H10A H 0.6960 0.4463 0.6633 0.023 Uiso 1 1 calc R
H10B H 0.6416 0.2409 0.6071 0.023 Uiso 1 1 calc R

loop_
_atom_site_aniso_label
_atom_site_aniso_U_11
_atom_site_aniso_U_22
_atom_site_aniso_U_33
_atom_site_aniso_U_23
_atom_site_aniso_U_13
_atom_site_aniso_U_12
S1 0.01244(17) 0.01224(17) 0.01783(18) 0.00059(11) 0.00457(12) 0.00431(12)
O2 0.0145(5) 0.0207(5) 0.0290(6) -0.0023(4) 0.0023(4) 0.0079(4)
O1 0.0173(5) 0.0132(5) 0.0234(5) 0.0026(4) 0.0065(4) 0.0043(4)
O3 0.0198(5) 0.0168(5) 0.0191(5) 0.0026(4) 0.0076(4) 0.0045(4)
C7 0.0270(7) 0.0214(7) 0.0170(7) -0.0015(5) 0.0008(5) 0.0092(6)
C5 0.0344(8) 0.0201(7) 0.0206(7) 0.0030(5) 0.0128(6) 0.0141(6)
C6 0.0205(6) 0.0201(7) 0.0196(7) 0.0010(5) 0.0019(5) 0.0096(5)
C4 0.0275(7) 0.0159(6) 0.0193(7) 0.0041(5) 0.0113(6) 0.0097(5)
C3 0.0187(6) 0.0183(6) 0.0236(7) 0.0053(5) 0.0088(5) 0.0088(5)
C2 0.0150(6) 0.0152(6) 0.0192(6) 0.0019(5) 0.0041(5) 0.0044(5)
C9 0.0169(6) 0.0149(6) 0.0161(6) 0.0046(5) 0.0054(5) 0.0057(5)
C1 0.0161(6) 0.0126(6) 0.0174(6) 0.0027(5) 0.0062(5) 0.0051(5)
N1 0.0191(6) 0.0148(5) 0.0284(7) 0.0043(5) 0.0104(5) 0.0068(4)
N2 0.0143(5) 0.0145(5) 0.0276(6) 0.0019(5) 0.0051(5) 0.0045(4)
N3 0.0150(5) 0.0142(5) 0.0279(6) 0.0032(5) 0.0068(5) 0.0044(4)

loop_
_atom_type_symbol
_atom_type_description
_atom_type_scat_dispersion_real
_atom_type_scat_dispersion_imag
_atom_type_scat_source
C C 0.0033 0.0016 'International Tables Vol C Tables 4.2.6.8 and 6.1.1.4'
H H 0.0000 0.0000 'International Tables Vol C Tables 4.2.6.8 and 6.1.1.4'
N N 0.0061 0.0033 'International Tables Vol C Tables 4.2.6.8 and 6.1.1.4'
O O 0.0106 0.0060 'International Tables Vol C Tables 4.2.6.8 and 6.1.1.4'
S S 0.1246 0.1234 'International Tables Vol C Tables 4.2.6.8 and 6.1.1.4'

loop_
_geom_angle_atom_site_label_1
_geom_angle_atom_site_label_2
_geom_angle_atom_site_label_3
_geom_angle
_geom_angle_site_symmetry_1
_geom_angle_site_symmetry_3
O2 S1 O1 112.67(6) . .
O2 S1 O3 112.28(7) . .
O1 S1 O3 111.35(6) . .
O2 S1 C1 106.63(6) . .
O1 S1 C1 107.84(6) . .
O3 S1 C1 105.61(6) . .
C4 C7 C6 120.91(14) . .
C4 C7 H7 119.5 . .
C6 C7 H7 119.5 . .
C4 C5 C5 111.71(15) . 2_665
C4 C5 H5A 109.3 . .
C5 C5 H5A 109.3 2_665 .
C4 C5 H5B 109.3 . .
C5 C5 H5B 109.3 2_665 .
H5A C5 H5B 107.9 . .
C1 C6 C7 119.45(13) . .
C1 C6 H6 120.3 . .
C7 C6 H6 120.3 . .
C7 C4 C3 118.54(13) . .
C7 C4 C5 120.92(14) . .
C3 C4 C5 120.51(14) . .
C2 C3 C4 121.17(13) . .
C2 C3 H3 119.4 . .
C4 C3 H3 119.4 . .
C3 C2 C1 119.42(13) . .
C3 C2 H2 120.3 . .
C1 C2 H2 120.3 . .
N2 C9 N3 120.06(12) . .
N2 C9 N1 120.81(13) . .
N3 C9 N1 119.12(13) . .
C6 C1 C2 120.49(12) . .
C6 C1 S1 120.47(11) . .
C2 C1 S1 118.99(10) . .
C9 N1 H11A 120.0 . .
C9 N1 H11B 120.0 . .
H11A N1 H11B 120.0 . .
C9 N2 H8A 120.0 . .
C9 N2 H8B 120.0 . .
H8A N2 H8B 120.0 . .
C9 N3 H10A 120.0 . .
C9 N3 H10B 120.0 . .
H10A N3 H10B 120.0 . .

loop_
_geom_bond_atom_site_label_1
_geom_bond_atom_site_label_2
_geom_bond_distance
_geom_bond_site_symmetry_2
S1 O2 1.4519(11) .
S1 O1 1.4599(10) .
S1 O3 1.4733(11) .
S1 C1 1.7668(13) .
C7 C4 1.392(2) .
C7 C6 1.396(2) .
C7 H7 0.9500 .
C5 C4 1.5121(19) .
C5 C5 1.532(3) 2_665
C5 H5A 0.9900 .
C5 H5B 0.9900 .
C6 C1 1.3866(19) .
C6 H6 0.9500 .
C4 C3 1.395(2) .
C3 C2 1.3880(19) .
C3 H3 0.9500 .
C2 C1 1.3904(18) .
C2 H2 0.9500 .
C9 N2 1.3237(18) .
C9 N3 1.3283(17) .
C9 N1 1.3332(18) .
N1 H11A 0.8800 .
N1 H11B 0.8800 .
N2 H8A 0.8800 .
N2 H8B 0.8800 .
N3 H10A 0.8800 .
N3 H10B 0.8800 .

loop_
_geom_hbond_atom_site_label_D
_geom_hbond_atom_site_label_H
_geom_hbond_atom_site_label_A
_geom_hbond_distance_DH
_geom_hbond_distance_HA
_geom_hbond_distance_DA
_geom_hbond_angle_DHA
_geom_hbond_site_symmetry_A
N3 H10B O3 0.88 2.31 2.9741(17) 132.3 1_545
N3 H10A O1 0.88 2.14 2.9758(16) 157.5 2_676
N2 H8B O1 0.88 1.99 2.8650(16) 170.0 2_776
N2 H8A O2 0.88 1.98 2.8479(16) 166.8 2_676
N1 H11B O3 0.88 2.04 2.8978(16) 165.1 2_666
N1 H11A O3 0.88 2.31 3.0246(16) 138.4 1_645
